data_2226498
loop_
_publ_author_name
'Mehdi, Sayed Hasan'
'Sulaiman, Othman'
'Ghalib, Raza Murad'
'Yeap, Chin Sing'
'Fun, Hoong-Kun'

_publ_section_title
;
 2,2,4-Trimethyl-7-nitro-2,3-dihydro-1<i>H</i>-1,5-benzodiazepin-5-ium
 perchlorate
;
_journal_coeditor_code HB5507
_journal_issue 7
_journal_name_full 'Acta Crystallographica Section E'
_journal_page_first o1845
_journal_paper_doi 10.1107/S1600536810024475
_journal_volume 66
_journal_year 2010
_chemical_formula_iupac 'C12 H16 N3 O2 +, Cl O4 -'
_chemical_formula_moiety 'C12 H16 N3 O2 +, Cl O4 -'
_chemical_formula_sum 'C12 H16 Cl N3 O6'
_chemical_formula_weight 333.73
_chemical_name_systematic
;
2,2,4-Trimethyl-7-nitro-2,3-dihydro-1<i>H</i>-1,5-benzodiazepin-5-ium
perchlorate
;
_space_group_IT_number 15
_symmetry_cell_setting monoclinic
_symmetry_space_group_name_Hall '-C 2yc'
_symmetry_space_group_name_H-M 'C 1 2/c 1'
_atom_sites_solution_hydrogens geom
_atom_sites_solution_primary direct
_atom_sites_solution_secondary difmap
_audit_creation_method SHELXL-97
_cell_angle_alpha 90.00
_cell_angle_beta 132.176(9)
_cell_angle_gamma 90.00
_cell_formula_units_Z 8
_cell_length_a 21.046(7)
_cell_length_b 11.818(3)
_cell_length_c 15.636(6)
_cell_measurement_reflns_used 7331
_cell_measurement_temperature 100.00(10)
_cell_measurement_theta_max 29.80
_cell_measurement_theta_min 2.16
_cell_volume 2882.1(17)
_computing_cell_refinement 'SAINT (Bruker, 2009)'
_computing_data_collection 'APEX2 (Bruker, 2009)'
_computing_data_reduction 'SAINT (Bruker, 2009)'
_computing_molecular_graphics 'SHELXTL (Sheldrick, 2008)'
_computing_publication_material
;
SHELXTL (Sheldrick, 2008) and PLATON (Spek, 2009)
;
_computing_structure_refinement 'SHELXTL (Sheldrick, 2008)'
_computing_structure_solution 'SHELXTL (Sheldrick, 2008)'
_diffrn_ambient_temperature 100
_diffrn_measured_fraction_theta_full 0.999
_diffrn_measured_fraction_theta_max 0.999
_diffrn_measurement_device_type 'Bruker APEXII DUO CCD'
_diffrn_measurement_method '\f and \w scans'
_diffrn_radiation_monochromator graphite
_diffrn_radiation_source 'fine-focus sealed tube'
_diffrn_radiation_type MoK\a
_diffrn_radiation_wavelength 0.71073
_diffrn_reflns_av_R_equivalents 0.0657
_diffrn_reflns_av_sigmaI/netI 0.0311
_diffrn_reflns_limit_h_max 27
_diffrn_reflns_limit_h_min -27
_diffrn_reflns_limit_k_max 15
_diffrn_reflns_limit_k_min -15
_diffrn_reflns_limit_l_max 20
_diffrn_reflns_limit_l_min -20
_diffrn_reflns_number 24582
_diffrn_reflns_theta_full 27.50
_diffrn_reflns_theta_max 27.50
_diffrn_reflns_theta_min 2.16
_diffrn_standards_number 0
_exptl_absorpt_coefficient_mu 0.300
_exptl_absorpt_correction_T_max 0.976
_exptl_absorpt_correction_T_min 0.915
_exptl_absorpt_correction_type multi-scan
_exptl_absorpt_process_details '(<i>SADABS</i>; Bruker, 2009)'
_exptl_crystal_colour brown
_exptl_crystal_density_diffrn 1.538
_exptl_crystal_density_method 'not measured'
_exptl_crystal_description plate
_exptl_crystal_F_000 1392
_exptl_crystal_size_max 0.30
_exptl_crystal_size_mid 0.17
_exptl_crystal_size_min 0.08
_refine_diff_density_max 0.688
_refine_diff_density_min -0.685
_refine_ls_extinction_method none
_refine_ls_goodness_of_fit_ref 1.046
_refine_ls_hydrogen_treatment mixed
_refine_ls_matrix_type full
_refine_ls_number_parameters 210
_refine_ls_number_reflns 3323
_refine_ls_number_restraints 0
_refine_ls_restrained_S_all 1.046
_refine_ls_R_factor_all 0.0551
_refine_ls_R_factor_gt 0.0456
_refine_ls_shift/su_max 0.000
_refine_ls_shift/su_mean 0.000
_refine_ls_structure_factor_coef Fsqd
_refine_ls_weighting_details 'calc w=1/[\s^2^(Fo^2^)+(0.0714P)^2^+7.0069P] where P=(Fo^2^+2Fc^2^)/3'
_refine_ls_weighting_scheme calc
_refine_ls_wR_factor_gt 0.1273
_refine_ls_wR_factor_ref 0.1379
_reflns_number_gt 2816
_reflns_number_total 3323
_reflns_threshold_expression I>2\s(I)
_cod_data_source_file hb5507.cif
_cod_data_source_block I
_cod_original_cell_volume 2882.0(16)
_cod_original_sg_symbol_H-M 'C 2/c'
_cod_database_code 2226498
_cod_database_fobs_code 2226498

loop_
_symmetry_equiv_pos_as_xyz
'x, y, z'
'-x, y, -z+1/2'
'x+1/2, y+1/2, z'
'-x+1/2, y+1/2, -z+1/2'
'-x, -y, -z'
'x, -y, z-1/2'
'-x+1/2, -y+1/2, -z'
'x+1/2, -y+1/2, z-1/2'

loop_
_atom_site_type_symbol
_atom_site_label
_atom_site_fract_x
_atom_site_fract_y
_atom_site_fract_z
_atom_site_U_iso_or_equiv
_atom_site_adp_type
_atom_site_calc_flag
_atom_site_refinement_flags
_atom_site_occupancy
_atom_site_disorder_assembly
_atom_site_disorder_group
Cl Cl1 0.15021(3) 0.71202(4) 0.49658(4) 0.01923(16) Uani d . 1 . .
O O1 0.13150(11) 0.68718(14) 0.56727(14) 0.0259(4) Uani d . 1 . .
O O2 0.19403(11) 0.82394(13) 0.52807(14) 0.0245(4) Uani d . 1 . .
O O3 0.21587(10) 0.62367(14) 0.52533(14) 0.0256(4) Uani d . 1 . .
O O4 0.07604(10) 0.70691(14) 0.37336(13) 0.0234(4) Uani d . 1 . .
O O5 0.08273(11) 1.21240(13) 0.25797(14) 0.0249(4) Uani d . 1 . .
O O6 0.09384(11) 1.07773(14) 0.36195(13) 0.0246(4) Uani d . 1 . .
N N1 0.11724(12) 0.79665(15) 0.04379(16) 0.0183(4) Uani d . 1 . .
N N2 0.10204(12) 0.72103(15) 0.21588(15) 0.0176(4) Uani d . 1 . .
N N3 0.08881(11) 1.11171(16) 0.28211(15) 0.0194(4) Uani d . 1 . .
C C1 0.10956(12) 0.86625(17) 0.10449(16) 0.0152(4) Uani d . 1 . .
C C2 0.10763(13) 0.98440(18) 0.08478(17) 0.0166(4) Uani d . 1 . .
H H2A 0.1127 1.0079 0.0328 0.020 Uiso calc R 1 . .
C C3 0.09866(12) 1.06450(17) 0.13882(17) 0.0166(4) Uani d . 1 . .
H H3A 0.0967 1.1410 0.1232 0.020 Uiso calc R 1 . .
C C4 0.09241(12) 1.02892(18) 0.21822(17) 0.0172(4) Uani d . 1 . .
C C5 0.09300(13) 0.91616(18) 0.24014(17) 0.0172(4) Uani d . 1 . .
H H5A 0.0872 0.8945 0.2918 0.021 Uiso calc R 1 . .
C C6 0.10220(12) 0.83451(17) 0.18541(17) 0.0155(4) Uani d . 1 . .
C C7 0.14051(13) 0.63366(18) 0.21973(17) 0.0180(4) Uani d . 1 . .
C C8 0.19130(13) 0.64237(19) 0.18564(18) 0.0191(4) Uani d . 1 . .
H H8A 0.2184 0.5700 0.1991 0.023 Uiso calc R 1 . .
H H8B 0.2364 0.6978 0.2347 0.023 Uiso calc R 1 . .
C C9 0.13798(13) 0.67632(17) 0.05830(17) 0.0165(4) Uani d . 1 . .
C C10 0.05645(14) 0.60604(19) -0.02308(18) 0.0216(4) Uani d . 1 . .
H H10A 0.0269 0.6260 -0.1015 0.032 Uiso calc R 1 . .
H H10B 0.0200 0.6207 -0.0077 0.032 Uiso calc R 1 . .
H H10C 0.0710 0.5271 -0.0113 0.032 Uiso calc R 1 . .
C C11 0.19389(15) 0.6604(2) 0.0295(2) 0.0234(5) Uani d . 1 . .
H H11A 0.1627 0.6841 -0.0485 0.035 Uiso calc R 1 . .
H H11B 0.2091 0.5821 0.0377 0.035 Uiso calc R 1 . .
H H11C 0.2450 0.7051 0.0813 0.035 Uiso calc R 1 . .
C C12 0.13540(15) 0.52362(18) 0.26078(19) 0.0222(4) Uani d . 1 . .
H H12A 0.0970 0.5305 0.2738 0.033 Uiso calc R 1 . .
H H12B 0.1914 0.5028 0.3315 0.033 Uiso calc R 1 . .
H H12C 0.1145 0.4665 0.2035 0.033 Uiso calc R 1 . .
H H1N1 0.1130(16) 0.826(2) -0.006(2) 0.016(6) Uiso d . 1 . .
H H1N2 0.0798(19) 0.715(2) 0.243(3) 0.030(8) Uiso d . 1 . .

loop_
_atom_site_aniso_label
_atom_site_aniso_U_11
_atom_site_aniso_U_22
_atom_site_aniso_U_33
_atom_site_aniso_U_12
_atom_site_aniso_U_13
_atom_site_aniso_U_23
Cl1 0.0193(3) 0.0214(3) 0.0170(3) -0.00116(18) 0.0122(2) -0.00003(18)
O1 0.0328(9) 0.0283(9) 0.0249(8) -0.0029(7) 0.0228(8) 0.0002(7)
O2 0.0298(8) 0.0167(8) 0.0277(8) -0.0057(6) 0.0195(7) -0.0039(6)
O3 0.0230(8) 0.0219(8) 0.0289(9) 0.0046(6) 0.0162(7) 0.0013(7)
O4 0.0169(7) 0.0350(9) 0.0147(8) -0.0018(6) 0.0091(7) -0.0003(6)
O5 0.0305(9) 0.0176(8) 0.0253(8) 0.0029(6) 0.0183(7) 0.0006(6)
O6 0.0319(9) 0.0267(8) 0.0192(8) 0.0026(7) 0.0188(7) 0.0002(6)
N1 0.0239(9) 0.0180(9) 0.0167(9) 0.0012(7) 0.0152(8) 0.0019(7)
N2 0.0186(8) 0.0192(9) 0.0156(8) -0.0018(7) 0.0118(7) 0.0008(7)
N3 0.0185(8) 0.0213(9) 0.0169(8) 0.0015(7) 0.0113(7) -0.0003(7)
C1 0.0108(8) 0.0192(10) 0.0122(9) -0.0005(7) 0.0064(7) -0.0002(7)
C2 0.0147(9) 0.0202(10) 0.0134(9) -0.0019(8) 0.0088(8) 0.0006(7)
C3 0.0132(9) 0.0174(10) 0.0136(9) -0.0013(7) 0.0067(8) 0.0001(7)
C4 0.0146(9) 0.0204(10) 0.0141(9) 0.0014(8) 0.0087(8) -0.0008(8)
C5 0.0144(9) 0.0234(10) 0.0127(9) 0.0004(8) 0.0086(8) 0.0012(8)
C6 0.0128(9) 0.0179(10) 0.0138(9) -0.0011(7) 0.0082(8) 0.0003(7)
C7 0.0164(9) 0.0205(10) 0.0113(9) -0.0025(8) 0.0069(8) 0.0003(7)
C8 0.0159(9) 0.0220(10) 0.0172(10) 0.0016(8) 0.0102(8) 0.0027(8)
C9 0.0162(9) 0.0164(9) 0.0174(10) 0.0013(8) 0.0115(8) 0.0018(8)
C10 0.0209(10) 0.0231(11) 0.0182(10) -0.0032(8) 0.0121(9) -0.0019(8)
C11 0.0254(11) 0.0241(11) 0.0289(12) 0.0026(9) 0.0215(10) 0.0029(9)
C12 0.0278(11) 0.0181(10) 0.0207(10) -0.0013(9) 0.0163(9) 0.0017(8)

loop_
_atom_type_symbol
_atom_type_description
_atom_type_scat_dispersion_real
_atom_type_scat_dispersion_imag
_atom_type_scat_source
C C 0.0033 0.0016 'International Tables Vol C Tables 4.2.6.8 and 6.1.1.4'
H H 0.0000 0.0000 'International Tables Vol C Tables 4.2.6.8 and 6.1.1.4'
N N 0.0061 0.0033 'International Tables Vol C Tables 4.2.6.8 and 6.1.1.4'
O O 0.0106 0.0060 'International Tables Vol C Tables 4.2.6.8 and 6.1.1.4'
Cl Cl 0.1484 0.1585 'International Tables Vol C Tables 4.2.6.8 and 6.1.1.4'

loop_
_geom_angle_atom_site_label_1
_geom_angle_atom_site_label_2
_geom_angle_atom_site_label_3
_geom_angle_site_symmetry_1
_geom_angle_site_symmetry_3
_geom_angle
_geom_angle_publ_flag
O1 Cl1 O4 . . 114.06(10) ?
O1 Cl1 O2 . . 110.86(10) ?
O4 Cl1 O2 . . 110.46(10) ?
O1 Cl1 O3 . . 107.10(10) ?
O4 Cl1 O3 . . 108.27(10) ?
O2 Cl1 O3 . . 105.65(10) ?
C1 N1 C9 . . 130.62(18) ?
C1 N1 H1N1 . . 115.8(19) ?
C9 N1 H1N1 . . 113.4(19) ?
C7 N2 C6 . . 128.90(19) ?
C7 N2 H1N2 . . 118(2) ?
C6 N2 H1N2 . . 113(2) ?
O5 N3 O6 . . 122.75(18) ?
O5 N3 C4 . . 119.30(18) ?
O6 N3 C4 . . 117.94(18) ?
N1 C1 C6 . . 127.01(19) ?
N1 C1 C2 . . 116.50(18) ?
C6 C1 C2 . . 116.48(18) ?
C3 C2 C1 . . 122.82(19) ?
C3 C2 H2A . . 118.6 ?
C1 C2 H2A . . 118.6 ?
C2 C3 C4 . . 118.43(19) ?
C2 C3 H3A . . 120.8 ?
C4 C3 H3A . . 120.8 ?
C5 C4 C3 . . 121.52(19) ?
C5 C4 N3 . . 118.88(18) ?
C3 C4 N3 . . 119.55(19) ?
C4 C5 C6 . . 120.17(19) ?
C4 C5 H5A . . 119.9 ?
C6 C5 H5A . . 119.9 ?
C5 C6 N2 . . 114.60(18) ?
C5 C6 C1 . . 120.55(19) ?
N2 C6 C1 . . 124.83(18) ?
N2 C7 C8 . . 120.61(19) ?
N2 C7 C12 . . 119.75(19) ?
C8 C7 C12 . . 119.63(19) ?
C7 C8 C9 . . 113.96(17) ?
C7 C8 H8A . . 108.8 ?
C9 C8 H8A . . 108.8 ?
C7 C8 H8B . . 108.8 ?
C9 C8 H8B . . 108.8 ?
H8A C8 H8B . . 107.7 ?
N1 C9 C10 . . 110.47(17) ?
N1 C9 C11 . . 106.44(17) ?
C10 C9 C11 . . 110.21(18) ?
N1 C9 C8 . . 109.64(17) ?
C10 C9 C8 . . 111.79(17) ?
C11 C9 C8 . . 108.13(17) ?
C9 C10 H10A . . 109.5 ?
C9 C10 H10B . . 109.5 ?
H10A C10 H10B . . 109.5 ?
C9 C10 H10C . . 109.5 ?
H10A C10 H10C . . 109.5 ?
H10B C10 H10C . . 109.5 ?
C9 C11 H11A . . 109.5 ?
C9 C11 H11B . . 109.5 ?
H11A C11 H11B . . 109.5 ?
C9 C11 H11C . . 109.5 ?
H11A C11 H11C . . 109.5 ?
H11B C11 H11C . . 109.5 ?
C7 C12 H12A . . 109.5 ?
C7 C12 H12B . . 109.5 ?
H12A C12 H12B . . 109.5 ?
C7 C12 H12C . . 109.5 ?
H12A C12 H12C . . 109.5 ?
H12B C12 H12C . . 109.5 ?

loop_
_geom_bond_atom_site_label_1
_geom_bond_atom_site_label_2
_geom_bond_site_symmetry_2
_geom_bond_distance
_geom_bond_publ_flag
Cl1 O1 . 1.4310(16) ?
Cl1 O4 . 1.4538(16) ?
Cl1 O2 . 1.4941(16) ?
Cl1 O3 . 1.5388(17) ?
O5 N3 . 1.229(2) ?
O6 N3 . 1.246(2) ?
N1 C1 . 1.345(3) ?
N1 C9 . 1.460(3) ?
N1 H1N1 . 0.79(3) ?
N2 C7 . 1.288(3) ?
N2 C6 . 1.424(3) ?
N2 H1N2 . 0.81(3) ?
N3 C4 . 1.436(3) ?
C1 C6 . 1.425(3) ?
C1 C2 . 1.425(3) ?
C2 C3 . 1.364(3) ?
C2 H2A . 0.9300 ?
C3 C4 . 1.398(3) ?
C3 H3A . 0.9300 ?
C4 C5 . 1.374(3) ?
C5 C6 . 1.387(3) ?
C5 H5A . 0.9300 ?
C7 C8 . 1.484(3) ?
C7 C12 . 1.486(3) ?
C8 C9 . 1.544(3) ?
C8 H8A . 0.9700 ?
C8 H8B . 0.9700 ?
C9 C10 . 1.524(3) ?
C9 C11 . 1.528(3) ?
C10 H10A . 0.9600 ?
C10 H10B . 0.9600 ?
C10 H10C . 0.9600 ?
C11 H11A . 0.9600 ?
C11 H11B . 0.9600 ?
C11 H11C . 0.9600 ?
C12 H12A . 0.9600 ?
C12 H12B . 0.9600 ?
C12 H12C . 0.9600 ?

loop_
_geom_hbond_atom_site_label_D
_geom_hbond_atom_site_label_H
_geom_hbond_atom_site_label_A
_geom_hbond_site_symmetry_A
_geom_hbond_distance_DH
_geom_hbond_distance_HA
_geom_hbond_distance_DA
_geom_hbond_angle_DHA
_geom_hbond_publ_flag
N1 H1N1 O6 6_575 0.80(3) 2.15(3) 2.941(3) 173(3) yes
N2 H1N2 O4 . 0.82(5) 2.09(4) 2.864(4) 156(4) yes
N2 H1N2 O4 2_555 0.82(5) 2.46(5) 3.000(4) 124(3) yes
C3 H3A O1 6_575 0.93 2.51 3.373(3) 155 yes
C11 H11A O5 6_575 0.96 2.58 3.524(3) 169 yes
C11 H11B O3 6_565 0.96 2.45 3.396(3) 168 yes

loop_
_geom_torsion_atom_site_label_1
_geom_torsion_atom_site_label_2
_geom_torsion_atom_site_label_3
_geom_torsion_atom_site_label_4
_geom_torsion_site_symmetry_1
_geom_torsion_site_symmetry_2
_geom_torsion_site_symmetry_3
_geom_torsion_site_symmetry_4
_geom_torsion
_geom_torsion_publ_flag
C9 N1 C1 C6 . . . . -14.5(3) ?
C9 N1 C1 C2 . . . . 166.30(19) ?
N1 C1 C2 C3 . . . . 178.87(18) ?
C6 C1 C2 C3 . . . . -0.5(3) ?
C1 C2 C3 C4 . . . . 1.0(3) ?
C2 C3 C4 C5 . . . . -1.6(3) ?
C2 C3 C4 N3 . . . . 175.77(18) ?
O5 N3 C4 C5 . . . . -175.37(19) ?
O6 N3 C4 C5 . . . . 6.1(3) ?
O5 N3 C4 C3 . . . . 7.1(3) ?
O6 N3 C4 C3 . . . . -171.40(18) ?
C3 C4 C5 C6 . . . . 1.7(3) ?
N3 C4 C5 C6 . . . . -175.70(18) ?
C4 C5 C6 N2 . . . . 179.81(18) ?
C4 C5 C6 C1 . . . . -1.2(3) ?
C7 N2 C6 C5 . . . . -149.7(2) ?
C7 N2 C6 C1 . . . . 31.3(3) ?
N1 C1 C6 C5 . . . . -178.74(19) ?
C2 C1 C6 C5 . . . . 0.5(3) ?
N1 C1 C6 N2 . . . . 0.2(3) ?
C2 C1 C6 N2 . . . . 179.44(18) ?
C6 N2 C7 C8 . . . . -2.4(3) ?
C6 N2 C7 C12 . . . . 176.47(19) ?
N2 C7 C8 C9 . . . . -62.3(3) ?
C12 C7 C8 C9 . . . . 118.8(2) ?
C1 N1 C9 C10 . . . . 97.6(2) ?
C1 N1 C9 C11 . . . . -142.8(2) ?
C1 N1 C9 C8 . . . . -26.1(3) ?
C7 C8 C9 N1 . . . . 74.8(2) ?
C7 C8 C9 C10 . . . . -48.0(2) ?
C7 C8 C9 C11 . . . . -169.51(18) ?
